data_7034953
loop_
_publ_author_name
'Wang, Yuan'
'Zheng, Bin'
'Pan, Yupeng'
'Pan, Chengling'
'He, Lipeng'
'Huang, Kuo-Wei'

_publ_section_title
;
 C-H and H-H bond activation via ligand dearomatization/rearomatization of
 a PN(3)P-rhodium(i) complex.
;
_journal_issue 34
_journal_name_full 'Dalton transactions (Cambridge, England : 2003)'
_journal_page_first 15111
_journal_page_last 15115
_journal_paper_doi 10.1039/c5dt00787a
_journal_volume 44
_journal_year 2015
_chemical_formula_moiety 'C25 H49 Cl N3 O P2 Rh'
_chemical_formula_sum 'C25 H49 Cl N3 O P2 Rh'
_chemical_formula_weight 607.97
_chemical_melting_point ?
_chemical_name_systematic
; 
 ? 
;
_space_group_IT_number 19
_symmetry_cell_setting orthorhombic
_symmetry_space_group_name_Hall 'P 2ac 2ab'
_symmetry_space_group_name_H-M 'P 21 21 21'
_atom_sites_solution_hydrogens geom
_atom_sites_solution_primary direct
_atom_sites_solution_secondary difmap
_audit_block_doi 10.5517/cc148kzy
_audit_creation_method SHELXL-97
_audit_update_record
;
2015-03-31 deposited with the CCDC.
2015-04-13 downloaded from the CCDC.
;
_cell_angle_alpha 90.00
_cell_angle_beta 90.00
_cell_angle_gamma 90.00
_cell_formula_units_Z 4
_cell_length_a 15.4568(12)
_cell_length_b 15.5903(8)
_cell_length_c 16.3952(11)
_cell_measurement_temperature 173(2)
_cell_measurement_theta_max 29.59
_cell_measurement_theta_min 3.10
_cell_volume 3950.9(5)
_computing_structure_refinement 'SHELXL-97 (Sheldrick, 2008)'
_computing_structure_solution 'SHELXS-97 (Sheldrick, 2008)'
_diffrn_ambient_temperature 173(2)
_diffrn_measured_fraction_theta_full 0.993
_diffrn_measured_fraction_theta_max 0.993
_diffrn_measurement_device_type 'Bruker SMART APEX CCD'
_diffrn_measurement_method '\w scan'
_diffrn_radiation_monochromator graphite
_diffrn_radiation_source 'fine-focus sealed tube'
_diffrn_radiation_type MoK\a
_diffrn_radiation_wavelength 0.71073
_diffrn_reflns_av_R_equivalents 0.0422
_diffrn_reflns_av_sigmaI/netI 0.0729
_diffrn_reflns_limit_h_max 19
_diffrn_reflns_limit_h_min -14
_diffrn_reflns_limit_k_max 19
_diffrn_reflns_limit_k_min -19
_diffrn_reflns_limit_l_max 20
_diffrn_reflns_limit_l_min -14
_diffrn_reflns_number 17053
_diffrn_reflns_theta_full 27.00
_diffrn_reflns_theta_max 27.00
_diffrn_reflns_theta_min 3.10
_exptl_absorpt_coefficient_mu 0.597
_exptl_absorpt_correction_T_max 0.9427
_exptl_absorpt_correction_T_min 0.8412
_exptl_absorpt_correction_type empirical
_exptl_absorpt_process_details SADABS
_exptl_crystal_colour red
_exptl_crystal_density_diffrn 1.022
_exptl_crystal_density_meas ?
_exptl_crystal_density_method 'not measured'
_exptl_crystal_description square
_exptl_crystal_F_000 1280
_exptl_crystal_size_max 0.30
_exptl_crystal_size_mid 0.20
_exptl_crystal_size_min 0.10
_refine_diff_density_max 0.427
_refine_diff_density_min -0.696
_refine_diff_density_rms 0.079
_refine_ls_abs_structure_details 'Flack H D (1983), Acta Cryst. A39, 876-881'
_refine_ls_abs_structure_Flack -0.04(3)
_refine_ls_extinction_method none
_refine_ls_goodness_of_fit_ref 0.974
_refine_ls_hydrogen_treatment mixed
_refine_ls_matrix_type full
_refine_ls_number_parameters 298
_refine_ls_number_reflns 8450
_refine_ls_number_restraints 0
_refine_ls_restrained_S_all 0.974
_refine_ls_R_factor_all 0.0625
_refine_ls_R_factor_gt 0.0447
_refine_ls_shift/su_max 0.001
_refine_ls_shift/su_mean 0.000
_refine_ls_structure_factor_coef Fsqd
_refine_ls_weighting_details 'calc w=1/[\s^2^(Fo^2^)+(0.0670P)^2^+0.0000P] where P=(Fo^2^+2Fc^2^)/3'
_refine_ls_weighting_scheme calc
_refine_ls_wR_factor_gt 0.1065
_refine_ls_wR_factor_ref 0.1171
_reflns_number_gt 6826
_reflns_number_total 8450
_reflns_threshold_expression >2sigma(I)
_cod_data_source_file c5dt00787a2.cif
_cod_data_source_block o1
_cod_depositor_comments
;
The following automatic conversions were performed:

'_chemical_melting_point' value 'not measured' was changed to '?' -
the value is undefined or not given.

'_symmetry_cell_setting' value 'Orthorhombic' changed to
'orthorhombic' according to
/usr/data/users/saulius/crontab/automatic-downloads/rss-feeds/RSC/lib/dictionaries/cif_core.dic
dictionary named 'cif_core.dic' version 2.4.2 from 2011-04-26.

'_exptl_crystal_density_meas' value 'none' was changed to '?' - the
value is perceived as not measured.

Automatic conversion script
Id: cif_fix_values 3271 2015-04-21 07:52:19Z andrius 

 Adding full bibliography for 7034953--7034956.cif.
;
_cod_original_sg_symbol_H-M P2(1)2(1)2(1)
_cod_database_code 7034953

loop_
_symmetry_equiv_pos_as_xyz
'x, y, z'
'-x+1/2, -y, z+1/2'
'-x, y+1/2, -z+1/2'
'x+1/2, -y+1/2, -z'

loop_
_atom_site_label
_atom_site_type_symbol
_atom_site_fract_x
_atom_site_fract_y
_atom_site_fract_z
_atom_site_U_iso_or_equiv
_atom_site_adp_type
_atom_site_occupancy
_atom_site_symmetry_multiplicity
_atom_site_calc_flag
_atom_site_refinement_flags
Rh1 Rh 0.39174(2) 0.903836(18) 0.184508(19) 0.03013(10) Uani 1 1 d .
Cl1 Cl 0.45163(9) 1.04370(7) 0.19801(10) 0.0565(4) Uani 1 1 d .
P1 P 0.26562(8) 0.94137(7) 0.12451(7) 0.0330(3) Uani 1 1 d .
P2 P 0.50360(8) 0.83216(6) 0.24189(7) 0.0300(3) Uani 1 1 d .
N1 N 0.2222(3) 0.8421(2) 0.1076(2) 0.0376(9) Uani 1 1 d .
H1A H 0.1725 0.8374 0.0844 0.045 Uiso 1 1 calc R
N2 N 0.4705(3) 0.7296(2) 0.2246(2) 0.0371(9) Uani 1 1 d .
H2A H 0.5038 0.6875 0.2373 0.045 Uiso 1 1 calc R
N3 N 0.3438(2) 0.7839(2) 0.1676(2) 0.0285(8) Uani 1 1 d .
C1 C 0.2668(3) 0.7699(3) 0.1310(3) 0.0327(10) Uani 1 1 d .
C2 C 0.2341(3) 0.6883(3) 0.1176(3) 0.0438(12) Uani 1 1 d .
H2B H 0.1807 0.6809 0.0925 0.053 Uiso 1 1 calc R
C3 C 0.2820(4) 0.6185(3) 0.1423(3) 0.0489(13) Uani 1 1 d .
H3A H 0.2611 0.5633 0.1340 0.059 Uiso 1 1 calc R
C4 C 0.3607(3) 0.6307(3) 0.1789(3) 0.0405(11) Uani 1 1 d .
H4A H 0.3933 0.5839 0.1959 0.049 Uiso 1 1 calc R
C5 C 0.3914(3) 0.7138(2) 0.1905(2) 0.0328(9) Uani 1 1 d .
C6 C 0.2691(4) 0.9865(3) 0.0178(3) 0.0492(13) Uani 1 1 d .
C7 C 0.3443(5) 0.9384(5) -0.0218(4) 0.079(2) Uani 1 1 d .
H7A H 0.3505 0.9569 -0.0774 0.118 Uiso 1 1 calc R
H7B H 0.3328 0.8779 -0.0206 0.118 Uiso 1 1 calc R
H7C H 0.3966 0.9503 0.0075 0.118 Uiso 1 1 calc R
C8 C 0.2891(5) 1.0824(4) 0.0222(4) 0.080(2) Uani 1 1 d .
H8A H 0.2898 1.1060 -0.0319 0.120 Uiso 1 1 calc R
H8B H 0.3446 1.0907 0.0473 0.120 Uiso 1 1 calc R
H8C H 0.2455 1.1107 0.0540 0.120 Uiso 1 1 calc R
C9 C 0.1878(5) 0.9691(4) -0.0325(4) 0.0682(19) Uani 1 1 d .
H9A H 0.1942 0.9941 -0.0857 0.102 Uiso 1 1 calc R
H9B H 0.1385 0.9938 -0.0057 0.102 Uiso 1 1 calc R
H9C H 0.1796 0.9083 -0.0377 0.102 Uiso 1 1 calc R
C10 C 0.1809(4) 0.9936(3) 0.1887(4) 0.0508(13) Uani 1 1 d .
C11 C 0.1673(4) 0.9334(4) 0.2617(3) 0.0655(17) Uani 1 1 d .
H11A H 0.1240 0.9570 0.2971 0.098 Uiso 1 1 calc R
H11B H 0.2207 0.9274 0.2911 0.098 Uiso 1 1 calc R
H11C H 0.1488 0.8782 0.2425 0.098 Uiso 1 1 calc R
C12 C 0.0926(4) 1.0082(5) 0.1493(5) 0.080(2) Uani 1 1 d .
H12A H 0.0544 1.0345 0.1882 0.119 Uiso 1 1 calc R
H12B H 0.0689 0.9542 0.1323 0.119 Uiso 1 1 calc R
H12C H 0.0990 1.0451 0.1028 0.119 Uiso 1 1 calc R
C13 C 0.2175(5) 1.0796(4) 0.2209(4) 0.079(2) Uani 1 1 d .
H13A H 0.1749 1.1072 0.2545 0.119 Uiso 1 1 calc R
H13B H 0.2317 1.1161 0.1757 0.119 Uiso 1 1 calc R
H13C H 0.2686 1.0688 0.2526 0.119 Uiso 1 1 calc R
C14 C 0.5141(3) 0.8352(3) 0.3556(3) 0.0389(12) Uani 1 1 d .
C15 C 0.4234(4) 0.8087(4) 0.3866(3) 0.0599(16) Uani 1 1 d .
H15A H 0.4231 0.8086 0.4451 0.090 Uiso 1 1 calc R
H15B H 0.4098 0.7523 0.3670 0.090 Uiso 1 1 calc R
H15C H 0.3811 0.8487 0.3669 0.090 Uiso 1 1 calc R
C16 C 0.5819(4) 0.7743(3) 0.3922(3) 0.0558(16) Uani 1 1 d .
H16A H 0.5824 0.7805 0.4505 0.084 Uiso 1 1 calc R
H16B H 0.6380 0.7881 0.3708 0.084 Uiso 1 1 calc R
H16C H 0.5676 0.7162 0.3783 0.084 Uiso 1 1 calc R
C17 C 0.5309(4) 0.9266(3) 0.3845(3) 0.0531(15) Uani 1 1 d .
H17A H 0.5362 0.9272 0.4428 0.080 Uiso 1 1 calc R
H17B H 0.4836 0.9628 0.3684 0.080 Uiso 1 1 calc R
H17C H 0.5835 0.9475 0.3605 0.080 Uiso 1 1 calc R
C18 C 0.6111(3) 0.8350(3) 0.1906(3) 0.0438(11) Uani 1 1 d .
C19 C 0.6659(4) 0.7538(3) 0.2024(4) 0.0654(17) Uani 1 1 d .
H19A H 0.7200 0.7604 0.1742 0.098 Uiso 1 1 calc R
H19B H 0.6355 0.7052 0.1807 0.098 Uiso 1 1 calc R
H19C H 0.6766 0.7451 0.2594 0.098 Uiso 1 1 calc R
C20 C 0.5907(5) 0.8455(4) 0.0990(3) 0.0692(18) Uani 1 1 d .
H20A H 0.6438 0.8474 0.0686 0.104 Uiso 1 1 calc R
H20B H 0.5592 0.8978 0.0905 0.104 Uiso 1 1 calc R
H20C H 0.5564 0.7979 0.0807 0.104 Uiso 1 1 calc R
C21 C 0.6650(4) 0.9137(4) 0.2186(4) 0.0632(16) Uani 1 1 d .
H21A H 0.7199 0.9134 0.1913 0.095 Uiso 1 1 calc R
H21B H 0.6739 0.9109 0.2765 0.095 Uiso 1 1 calc R
H21C H 0.6344 0.9654 0.2052 0.095 Uiso 1 1 calc R
C31 C 1.0001(6) 0.7563(6) 0.1265(5) 0.105(3) Uani 1 1 d .
H31A H 1.0299 0.7668 0.1776 0.126 Uiso 1 1 calc R
H31B H 1.0029 0.6954 0.1147 0.126 Uiso 1 1 calc R
C32 C 0.9133(6) 0.7825(8) 0.1327(6) 0.124(4) Uani 1 1 d .
H32A H 0.8762 0.7326 0.1385 0.149 Uiso 1 1 calc R
H32B H 0.9059 0.8183 0.1806 0.149 Uiso 1 1 calc R
C33 C 0.8900(7) 0.8283(8) 0.0630(10) 0.164(5) Uani 1 1 d .
H33A H 0.8656 0.8836 0.0773 0.196 Uiso 1 1 calc R
H33B H 0.8481 0.7966 0.0308 0.196 Uiso 1 1 calc R
C34 C 0.9720(5) 0.8387(6) 0.0178(4) 0.090(2) Uani 1 1 d .
H34A H 0.9680 0.8102 -0.0347 0.109 Uiso 1 1 calc R
H34B H 0.9831 0.8991 0.0083 0.109 Uiso 1 1 calc R
O1 O 1.0396(3) 0.8030(3) 0.0635(3) 0.0721(12) Uani 1 1 d .

loop_
_atom_site_aniso_label
_atom_site_aniso_U_11
_atom_site_aniso_U_22
_atom_site_aniso_U_33
_atom_site_aniso_U_23
_atom_site_aniso_U_13
_atom_site_aniso_U_12
Rh1 0.03282(19) 0.01972(14) 0.03786(17) 0.00116(13) -0.00756(16) 0.00037(14)
Cl1 0.0579(8) 0.0221(5) 0.0894(10) 0.0025(6) -0.0309(8) -0.0049(5)
P1 0.0358(7) 0.0275(5) 0.0357(6) 0.0003(4) -0.0082(5) 0.0033(5)
P2 0.0298(7) 0.0209(5) 0.0394(6) 0.0006(4) -0.0053(5) -0.0016(5)
N1 0.037(2) 0.037(2) 0.039(2) -0.0019(16) -0.0117(18) 0.0063(18)
N2 0.033(2) 0.0195(17) 0.058(2) -0.0005(15) -0.0110(19) 0.0034(15)
N3 0.027(2) 0.0244(16) 0.034(2) -0.0023(13) -0.0043(15) -0.0011(14)
C1 0.035(3) 0.027(2) 0.036(2) -0.0006(17) -0.002(2) -0.0030(19)
C2 0.038(3) 0.036(2) 0.057(3) -0.003(2) -0.016(2) -0.004(2)
C3 0.053(4) 0.026(2) 0.068(3) -0.007(2) -0.009(3) -0.004(2)
C4 0.043(3) 0.0226(19) 0.056(3) 0.001(2) -0.007(2) 0.0004(18)
C5 0.037(2) 0.0257(18) 0.036(2) -0.0018(16) -0.002(3) 0.0035(19)
C6 0.050(4) 0.047(3) 0.051(3) 0.020(2) -0.012(3) -0.003(2)
C7 0.080(5) 0.112(6) 0.043(3) 0.024(3) 0.015(3) 0.024(4)
C8 0.090(6) 0.056(4) 0.094(5) 0.036(3) -0.022(4) -0.014(4)
C9 0.084(5) 0.064(4) 0.056(4) 0.018(3) -0.028(4) 0.000(3)
C10 0.044(3) 0.052(3) 0.056(3) -0.018(3) -0.011(3) 0.009(2)
C11 0.063(4) 0.079(4) 0.054(3) -0.011(3) 0.020(3) -0.007(3)
C12 0.048(4) 0.096(5) 0.095(5) -0.034(4) -0.014(4) 0.032(4)
C13 0.082(5) 0.060(4) 0.097(5) -0.040(3) 0.002(4) 0.004(3)
C14 0.047(3) 0.027(2) 0.044(3) 0.0010(18) -0.008(2) 0.002(2)
C15 0.069(5) 0.059(3) 0.051(3) 0.011(3) 0.005(3) -0.001(3)
C16 0.073(5) 0.043(3) 0.052(3) 0.007(2) -0.024(3) 0.000(3)
C17 0.073(4) 0.042(3) 0.045(3) -0.004(2) -0.003(3) 0.001(3)
C18 0.040(3) 0.035(2) 0.057(3) 0.000(2) 0.008(3) 0.000(2)
C19 0.041(3) 0.050(3) 0.105(5) -0.004(3) 0.011(3) 0.007(3)
C20 0.068(5) 0.085(4) 0.054(3) -0.002(3) 0.020(3) -0.006(4)
C21 0.044(3) 0.047(3) 0.099(4) -0.010(3) 0.018(3) -0.010(3)
C31 0.070(6) 0.137(8) 0.108(7) 0.012(6) -0.018(5) -0.019(5)
C32 0.064(7) 0.194(11) 0.114(7) 0.003(7) -0.004(5) -0.005(7)
C33 0.061(7) 0.153(10) 0.276(16) 0.061(10) -0.023(10) 0.005(7)
C34 0.060(5) 0.132(7) 0.079(5) -0.014(5) -0.028(4) 0.023(5)
O1 0.047(3) 0.104(4) 0.065(3) 0.000(2) -0.016(2) -0.001(2)

loop_
_atom_type_symbol
_atom_type_description
_atom_type_scat_dispersion_real
_atom_type_scat_dispersion_imag
_atom_type_scat_source
C C 0.0033 0.0016 'International Tables Vol C Tables 4.2.6.8 and 6.1.1.4'
H H 0.0000 0.0000 'International Tables Vol C Tables 4.2.6.8 and 6.1.1.4'
N N 0.0061 0.0033 'International Tables Vol C Tables 4.2.6.8 and 6.1.1.4'
P P 0.1023 0.0942 'International Tables Vol C Tables 4.2.6.8 and 6.1.1.4'
Cl Cl 0.1484 0.1585 'International Tables Vol C Tables 4.2.6.8 and 6.1.1.4'
Rh Rh -1.1178 0.9187 'International Tables Vol C Tables 4.2.6.8 and 6.1.1.4'
O O 0.0106 0.0060 'International Tables Vol C Tables 4.2.6.8 and 6.1.1.4'

loop_
_geom_angle_atom_site_label_1
_geom_angle_atom_site_label_2
_geom_angle_atom_site_label_3
_geom_angle
N3 Rh1 P1 82.18(10)
N3 Rh1 P2 83.17(10)
P1 Rh1 P2 165.33(4)
N3 Rh1 Cl1 177.12(11)
P1 Rh1 Cl1 97.98(4)
P2 Rh1 Cl1 96.69(4)
N1 P1 C10 102.2(2)
N1 P1 C6 101.4(2)
C10 P1 C6 112.3(3)
N1 P1 Rh1 100.09(14)
C10 P1 Rh1 118.20(18)
C6 P1 Rh1 118.41(19)
N2 P2 C18 102.4(2)
N2 P2 C14 102.5(2)
C18 P2 C14 111.8(2)
N2 P2 Rh1 99.49(14)
C18 P2 Rh1 118.83(16)
C14 P2 Rh1 117.89(17)
C1 N1 P1 119.9(3)
C5 N2 P2 120.4(3)
C1 N3 C5 117.7(4)
C1 N3 Rh1 122.1(3)
C5 N3 Rh1 120.1(3)
N3 C1 N1 115.7(4)
N3 C1 C2 122.7(4)
N1 C1 C2 121.6(4)
C3 C2 C1 118.8(5)
C4 C3 C2 119.8(4)
C3 C4 C5 119.4(4)
N2 C5 N3 116.7(3)
N2 C5 C4 121.9(4)
N3 C5 C4 121.4(4)
C9 C6 C8 111.5(5)
C9 C6 C7 108.0(5)
C8 C6 C7 110.2(6)
C9 C6 P1 114.3(4)
C8 C6 P1 109.1(4)
C7 C6 P1 103.5(3)
C12 C10 C11 107.3(5)
C12 C10 C13 110.0(5)
C11 C10 C13 108.2(5)
C12 C10 P1 117.0(4)
C11 C10 P1 105.6(4)
C13 C10 P1 108.3(4)
C17 C14 C16 109.9(4)
C17 C14 C15 107.6(4)
C16 C14 C15 108.9(4)
C17 C14 P2 110.4(3)
C16 C14 P2 115.7(4)
C15 C14 P2 104.0(3)
C19 C18 C20 108.8(5)
C19 C18 C21 108.6(5)
C20 C18 C21 108.2(4)
C19 C18 P2 114.6(3)
C20 C18 P2 105.0(4)
C21 C18 P2 111.4(3)
O1 C31 C32 108.5(8)
C33 C32 C31 109.6(10)
C32 C33 C34 104.2(9)
O1 C34 C33 109.1(7)
C34 O1 C31 106.0(6)

loop_
_geom_bond_atom_site_label_1
_geom_bond_atom_site_label_2
_geom_bond_distance
Rh1 N3 2.030(3)
Rh1 P1 2.2605(13)
Rh1 P2 2.2636(12)
Rh1 Cl1 2.3792(11)
P1 N1 1.710(4)
P1 C10 1.866(5)
P1 C6 1.886(5)
P2 N2 1.702(4)
P2 C18 1.862(5)
P2 C14 1.871(5)
N1 C1 1.375(6)
N2 C5 1.367(6)
N3 C1 1.350(6)
N3 C5 1.371(5)
C1 C2 1.386(6)
C2 C3 1.377(7)
C3 C4 1.370(7)
C4 C5 1.393(6)
C6 C9 1.527(8)
C6 C8 1.529(8)
C6 C7 1.528(8)
C10 C12 1.527(8)
C10 C11 1.535(8)
C10 C13 1.549(7)
C14 C17 1.524(6)
C14 C16 1.536(7)
C14 C15 1.548(8)
C18 C19 1.535(7)
C18 C20 1.545(8)
C18 C21 1.552(7)
C31 O1 1.404(9)
C31 C32 1.406(12)
C32 C33 1.396(13)
C33 C34 1.477(13)
C34 O1 1.401(8)
